data_8100943
loop_
_publ_author_name
'Zheng, Yue-Qing'
'Lin, Jian-Li'
'Chen, Wan-Jie'

_publ_section_title
;
Crystal structure of bis-(triaquanitratodisodium) diaquabis(succinato-
O,O')-cobaltate(II), Na~2~(H~2~O)~3~(NO~3~)]~2~[Co(H~2~O)~2~(C~4~H~4~O~4~)
~2~]
;
_journal_issue 2
_journal_name_full 'Zeitschrift f\"ur Kristallographie - New Crystal Structures'
_journal_page_first 269
_journal_page_last 270
_journal_volume 216
_journal_year 2001
_chemical_formula_moiety '[Na2 (H2 O)3 (NO3)]2[Co(H2 O)2 (C4 H4 O4)2]'
_chemical_formula_sum 'C8 H24 Co N2 Na4 O22'
_chemical_formula_weight 651.18
_space_group_IT_number 14
_symmetry_cell_setting monoclinic
_symmetry_space_group_name_Hall '-P 2yn'
_symmetry_space_group_name_H-M 'P 1 21/n 1'
_cell_angle_alpha 90.00
_cell_angle_beta 98.160(10)
_cell_angle_gamma 90.00
_cell_formula_units_Z 2
_cell_length_a 11.220(2)
_cell_length_b 7.299(2)
_cell_length_c 14.683(2)
_cell_measurement_temperature 293(2)
_cell_volume 1190.3(4)
_diffrn_ambient_temperature 293(2)
_exptl_crystal_density_diffrn 1.817
_cod_original_sg_symbol_H-M 'P 21/n'
_cod_database_code 8100943

loop_
_symmetry_equiv_pos_as_xyz
'x, y, z'
'-x+1/2, y+1/2, -z+1/2'
'-x, -y, -z'
'x-1/2, -y-1/2, z-1/2'

loop_
_atom_site_label
_atom_site_type_symbol
_atom_site_fract_x
_atom_site_fract_y
_atom_site_fract_z
_atom_site_U_iso_or_equiv
_atom_site_adp_type
_atom_site_occupancy
_atom_site_calc_flag
_atom_site_refinement_flags
_atom_site_disorder_assembly
_atom_site_disorder_group
Co Co 0.5000 0.5000 0.5000 0.01822(14) Uani 1 d S . .
Na1 Na -0.35697(8) 0.35262(14) 0.32475(6) 0.0308(2) Uani 1 d . . .
Na2 Na -0.06048(8) 0.22796(13) 0.51749(6) 0.0312(2) Uani 1 d . . .
N N -0.11090(16) 0.5674(3) 0.34030(12) 0.0278(4) Uani 1 d . . .
C1 C 0.67971(17) 0.2572(3) 0.62353(12) 0.0207(4) Uani 1 d . . .
C2 C 0.69674(18) 0.1118(3) 0.69806(13) 0.0230(4) Uani 1 d . . .
H2A H 0.6970 0.1704 0.7574 0.035(4) Uiso 1 calc R . .
H2B H 0.7747 0.0544 0.6980 0.035(4) Uiso 1 calc R . .
C3 C 0.59960(18) -0.0364(3) 0.68650(13) 0.0228(4) Uani 1 d . . .
H3A H 0.6089 -0.1115 0.7416 0.035(4) Uiso 1 calc R . .
H3B H 0.5215 0.0226 0.6817 0.035(4) Uiso 1 calc R . .
C4 C 0.60071(17) -0.1604(3) 0.60395(13) 0.0212(4) Uani 1 d . . .
O1 O 0.57281(13) 0.3186(2) 0.60309(10) 0.0268(3) Uani 1 d . . .
O2 O 0.76799(13) 0.3115(2) 0.58811(11) 0.0294(3) Uani 1 d . . .
O3 O 0.52277(13) -0.2874(2) 0.59583(10) 0.0268(3) Uani 1 d . . .
O4 O 0.67578(14) -0.1350(2) 0.54973(11) 0.0296(3) Uani 1 d . . .
O5 O -0.17227(15) 0.4691(3) 0.28087(11) 0.0371(4) Uani 1 d . . .
O6 O -0.05680(19) 0.4986(3) 0.41073(14) 0.0464(5) Uani 1 d . . .
O7 O -0.1032(2) 0.7341(3) 0.32810(14) 0.0485(5) Uani 1 d . . .
O8 O 0.67369(13) 0.5433(2) 0.45889(10) 0.0240(3) Uani 1 d . . .
O9 O -0.24276(16) 0.1068(3) 0.40884(11) 0.0379(4) Uani 1 d . . .
O10 O 0.06958(13) 0.0827(3) 0.42466(10) 0.0329(4) Uani 1 d . . .
O11 O -0.44726(15) 0.6260(2) 0.25266(10) 0.0336(4) Uani 1 d . . .
HAW1 H 0.6814 0.6629 0.4749 0.050 Uiso 1 d . . .
HBW1 H 0.7256 0.4844 0.4960 0.050 Uiso 1 d . . .
HAW2 H -0.2803 0.0472 0.4405 0.050 Uiso 1 d . . .
HBW2 H -0.2672 0.0662 0.3544 0.050 Uiso 1 d . . .
HAW3 H 0.1409 0.1098 0.4206 0.050 Uiso 1 d . . .
HBW3 H 0.0393 0.1012 0.3655 0.050 Uiso 1 d . . .
HAW4 H -0.4076 0.7259 0.2452 0.050 Uiso 1 d . . .
HBW4 H -0.4852 0.6619 0.2970 0.050 Uiso 1 d . . .

loop_
_atom_site_aniso_label
_atom_site_aniso_U_11
_atom_site_aniso_U_22
_atom_site_aniso_U_33
_atom_site_aniso_U_23
_atom_site_aniso_U_13
_atom_site_aniso_U_12
Co 0.0155(2) 0.0236(2) 0.01639(19) 0.00018(13) 0.00496(13) -0.00096(13)
Na1 0.0278(4) 0.0421(5) 0.0236(4) 0.0002(3) 0.0080(3) -0.0036(4)
Na2 0.0267(4) 0.0349(5) 0.0335(5) -0.0006(4) 0.0100(3) 0.0006(4)
N 0.0241(8) 0.0374(10) 0.0230(8) 0.0043(8) 0.0071(7) -0.0017(7)
C1 0.0209(9) 0.0238(9) 0.0173(8) -0.0033(7) 0.0027(7) -0.0010(7)
C2 0.0230(9) 0.0262(10) 0.0189(8) -0.0004(7) 0.0001(7) 0.0000(7)
C3 0.0249(9) 0.0240(9) 0.0209(9) -0.0002(7) 0.0077(7) -0.0006(7)
C4 0.0198(9) 0.0227(9) 0.0214(8) 0.0014(7) 0.0042(7) 0.0006(7)
O1 0.0208(7) 0.0353(8) 0.0257(7) 0.0080(6) 0.0075(5) 0.0055(6)
O2 0.0223(7) 0.0372(9) 0.0303(7) 0.0047(6) 0.0092(6) 0.0001(6)
O3 0.0261(7) 0.0290(8) 0.0273(7) -0.0061(6) 0.0104(6) -0.0084(6)
O4 0.0301(8) 0.0317(8) 0.0303(8) -0.0056(6) 0.0155(6) -0.0086(6)
O5 0.0299(8) 0.0539(11) 0.0276(8) -0.0054(7) 0.0045(6) -0.0059(7)
O6 0.0494(11) 0.0492(12) 0.0357(9) 0.0150(8) -0.0108(8) -0.0049(8)
O7 0.0684(13) 0.0342(10) 0.0432(10) 0.0104(8) 0.0091(9) -0.0024(9)
O8 0.0201(7) 0.0309(7) 0.0221(6) -0.0003(6) 0.0066(5) -0.0021(6)
O9 0.0437(9) 0.0433(10) 0.0275(8) -0.0009(7) 0.0077(7) -0.0017(8)
O10 0.0248(7) 0.0466(10) 0.0286(7) 0.0043(7) 0.0082(6) 0.0029(7)
O11 0.0366(9) 0.0410(9) 0.0253(7) 0.0011(7) 0.0117(6) 0.0034(7)

loop_
_geom_bond_atom_site_label_1
_geom_bond_atom_site_label_2
_geom_bond_distance
_geom_bond_site_symmetry_2
_geom_bond_publ_flag
Co O3 2.0856(15) 1_565 ?
Co O3 2.0856(15) 3_656 ?
Co O1 2.0884(15) 3_666 ?
Co O1 2.0884(15) . ?
Co O8 2.1438(15) 3_666 ?
Co O8 2.1438(15) . ?
Co Na1 3.3951(10) 3_566 ?
Co Na1 3.3951(10) 1_655 ?
Na1 O3 2.3797(16) 3_556 ?
Na1 O7 2.387(2) 2_445 ?
Na1 O8 2.3963(17) 1_455 ?
Na1 O5 2.4107(19) . ?
Na1 O11 2.413(2) . ?
Na1 O9 2.437(2) . ?
Na1 Co 3.3951(10) 1_455 ?
Na1 Na2 4.1510(14) . ?
Na1 HBW2 2.3345 . ?
Na1 HBW4 2.6769 . ?
Na2 O10 2.3824(18) . ?
Na2 O2 2.3911(17) 1_455 ?
Na2 O10 2.428(2) 3_556 ?
Na2 O6 2.526(2) . ?
Na2 O6 2.536(2) 3_566 ?
Na2 O9 2.566(2) . ?
Na2 O7 2.722(2) 3_566 ?
Na2 N 3.025(2) 3_566 ?
Na2 Na2 3.657(2) 3_556 ?
N O6 1.230(3) . ?
N O7 1.235(3) . ?
N O5 1.257(3) . ?
N Na2 3.025(2) 3_566 ?
C1 O2 1.247(2) . ?
C1 O1 1.276(2) . ?
C1 C2 1.517(3) . ?
C2 C3 1.528(3) . ?
C2 H2A 0.9700 . ?
C2 H2B 0.9700 . ?
C3 C4 1.514(3) . ?
C3 H3A 0.9700 . ?
C3 H3B 0.9700 . ?
C4 O4 1.252(2) . ?
C4 O3 1.268(2) . ?
O2 Na2 2.3911(17) 1_655 ?
O3 Co 2.0856(15) 1_545 ?
O3 Na1 2.3797(16) 3_556 ?
O6 Na2 2.536(2) 3_566 ?
O7 Na1 2.387(2) 2_455 ?
O7 Na2 2.722(2) 3_566 ?
O8 Na1 2.3963(17) 1_655 ?
O8 HAW1 0.9051 . ?
O8 HBW1 0.8548 . ?
O9 HAW2 0.7986 . ?
O9 HBW2 0.8599 . ?
O10 Na2 2.428(2) 3_556 ?
O10 HAW3 0.8347 . ?
O10 HBW3 0.8970 . ?
O11 HAW4 0.8692 . ?
O11 HBW4 0.8675 . ?
